data_1536999
loop_
_publ_author_name
'Fischer, A.'

_publ_section_title
;
 Three modifications of (Pr2 (Cl O4)2 (H2 I2 O10)) * 8(H2 O) - a theme
 with variations
;
_journal_name_full 'Zeitschrift fuer Anorganische und Allgemeine Chemie'
_journal_page_first 309
_journal_page_last 312
_journal_volume 630
_journal_year 2004
_chemical_formula_sum 'Cl2 H18 I2 O26 Pr2'
_chemical_name_systematic 'Pr2 (Cl O4)2 (H2 I2 O10) (H2 O)8'
_space_group_IT_number 14
_symmetry_space_group_name_Hall '-P 2ybc'
_symmetry_space_group_name_H-M 'P 1 21/c 1'
_cell_angle_alpha 90
_cell_angle_beta 115.6908
_cell_angle_gamma 90
_cell_formula_units_Z 2
_cell_length_a 12.0956
_cell_length_b 7.1253
_cell_length_c 13.6164
_cell_volume 1057.519
_citation_journal_id_ASTM ZAACAB
_cod_data_source_file Fischer_ZAACAB_2004_1077.cif
_cod_data_source_block H18Cl2I2O26Pr2
_cod_original_formula_sum 'H18 Cl2 I2 O26 Pr2'
_cod_database_code 1536999

loop_
_symmetry_equiv_pos_as_xyz
x,y,z
-x,y+1/2,-z+1/2
-x,-y,-z
x,-y-1/2,z-1/2

loop_
_atom_site_label
_atom_site_type_symbol
_atom_site_fract_x
_atom_site_fract_y
_atom_site_fract_z
_atom_site_occupancy
_atom_site_U_iso_or_equiv
O6 O-2 0.074 -0.1069 0.3708 1 0.0
O7 O-2 0.234 0.1556 0.4951 1 0.0
O10 O-2 0.6212 0.0738 0.2611 1 0.0
O12 O-2 0.472 -0.016 0.105 1 0.0
O8 O-2 -0.0999 0.035 0.4225 1 0.0
O2 O-2 0.0111 0.2335 0.3147 1 0.0
O3 O-2 -0.2139 0.3882 0.3105 1 0.0
Pr1 Pr+3 -0.02701 0.56852 0.33739 1 0.0
O11 O-2 0.4236 0.122 0.214 1 0.0
I1 I+7 0.06696 0.10401 0.44402 1 0.0
O9 O-2 0.5127 0.2966 0.1274 1 0.0
O4 O-2 -0.2203 0.7553 0.2415 1 0.0
O13 O-2 0.6388 0.1447 0.5007 1 0.0
O1 O-2 0.0505 0.3273 0.5047 1 0.0
Cl1 Cl+7 0.51013 0.1202 0.17795 1 0.0
O5 O-2 0.2022 0.5434 0.4144 1 0.0
